data_4089575
loop_
_publ_author_name
'Schr\"oder, Fabian G.'
'Lichtenberg, Crispin'
'Elfferding, Michael'
'Sundermeyer, J\"org'

_publ_section_title
;
 Deprotonated P-ylides As Templates for Novel Cyclopentadienyl
 Phosphonioalkyl, -alkylidene, and -alkylidyne (CpPC) Constrained-Geometry
 Complexes
;
_journal_issue 18
_journal_name_full Organometallics
_journal_page_first 5082
_journal_paper_doi 10.1021/om4005548
_journal_volume 32
_journal_year 2013
_chemical_formula_moiety 'C28 H48 Li2 P2'
_chemical_formula_sum 'C28 H48 Li2 P2'
_chemical_formula_weight 460.48
_chemical_name_common 'compound 2b'
_space_group_IT_number 2
_space_group_name_Hall '-P 1'
_space_group_name_H-M_alt 'P -1'
_symmetry_cell_setting triclinic
_symmetry_space_group_name_Hall '-P 1'
_symmetry_space_group_name_H-M 'P -1'
_atom_sites_solution_hydrogens geom
_atom_sites_solution_primary direct
_atom_sites_solution_secondary difmap
_audit_creation_method SHELXL-97
_cell_angle_alpha 88.227(8)
_cell_angle_beta 76.622(8)
_cell_angle_gamma 70.553(8)
_cell_formula_units_Z 1
_cell_length_a 8.0778(8)
_cell_length_b 9.0873(9)
_cell_length_c 10.5086(10)
_cell_measurement_reflns_used 6441
_cell_measurement_temperature 100(2)
_cell_measurement_theta_max 27.09
_cell_measurement_theta_min 1.995
_cell_volume 706.75(13)
_computing_cell_refinement 'STOE X-AREA'
_computing_data_collection 'STOE X-AREA'
_computing_data_reduction 'STOE X-RED'
_computing_molecular_graphics 'Diamond 3.0 (Brandenburg, 2004)'
_computing_publication_material 'WinGX publication routines (Farrugia, 1999)'
_computing_structure_refinement 'SHELXL-97 (Sheldrick, 2008)'
_computing_structure_solution 'SIR97 (Giacovazzo et al, 1997)'
_diffrn_ambient_temperature 100(2)
_diffrn_detector_area_resol_mean 6.67
_diffrn_measured_fraction_theta_full 1.000
_diffrn_measured_fraction_theta_max 0.997
_diffrn_measurement_device_type 'STOE IPDS 2'
_diffrn_measurement_method 'rotation method'
_diffrn_radiation_monochromator graphite
_diffrn_radiation_source 'fine-focus sealed tube'
_diffrn_radiation_type MoK\a
_diffrn_radiation_wavelength 0.71069
_diffrn_reflns_av_R_equivalents 0.0527
_diffrn_reflns_av_sigmaI/netI 0.0684
_diffrn_reflns_limit_h_max 10
_diffrn_reflns_limit_h_min -10
_diffrn_reflns_limit_k_max 11
_diffrn_reflns_limit_k_min -11
_diffrn_reflns_limit_l_max 12
_diffrn_reflns_limit_l_min -13
_diffrn_reflns_number 7201
_diffrn_reflns_theta_full 25.00
_diffrn_reflns_theta_max 26.70
_diffrn_reflns_theta_min 1.99
_exptl_absorpt_coefficient_mu 0.166
_exptl_absorpt_correction_T_max 1.2352
_exptl_absorpt_correction_T_min 0.8375
_exptl_absorpt_correction_type multi-scan
_exptl_absorpt_process_details
;
[c.f. r.h. blessing, acta cryst. (1995), a51, 33-38]
;
_exptl_crystal_colour colourless
_exptl_crystal_density_diffrn 1.082
_exptl_crystal_density_method 'not measured'
_exptl_crystal_description block
_exptl_crystal_F_000 252
_exptl_crystal_size_max 0.21
_exptl_crystal_size_mid 0.20
_exptl_crystal_size_min 0.19
_refine_diff_density_max 0.329
_refine_diff_density_min -0.301
_refine_diff_density_rms 0.038
_refine_ls_extinction_method none
_refine_ls_goodness_of_fit_ref 0.847
_refine_ls_hydrogen_treatment mixed
_refine_ls_matrix_type full
_refine_ls_number_parameters 159
_refine_ls_number_reflns 2999
_refine_ls_number_restraints 0
_refine_ls_restrained_S_all 0.847
_refine_ls_R_factor_all 0.0500
_refine_ls_R_factor_gt 0.0328
_refine_ls_shift/su_max 0.001
_refine_ls_shift/su_mean 0.000
_refine_ls_structure_factor_coef Fsqd
_refine_ls_weighting_details 'calc w=1/[\s^2^(Fo^2^)+(0.0357P)^2^+0.0000P] where P=(Fo^2^+2Fc^2^)/3'
_refine_ls_weighting_scheme calc
_refine_ls_wR_factor_gt 0.0705
_refine_ls_wR_factor_ref 0.0729
_reflns_number_gt 2144
_reflns_number_total 2999
_reflns_threshold_expression >2\s(I)
_cod_data_source_file om4005548_si_001.cif
_cod_data_source_block cpd2b
_cod_original_cell_volume 706.75(12)
_cod_database_code 4089575

loop_
_symmetry_equiv_pos_as_xyz
'x, y, z'
'-x, -y, -z'

loop_
_atom_site_label
_atom_site_type_symbol
_atom_site_fract_x
_atom_site_fract_y
_atom_site_fract_z
_atom_site_U_iso_or_equiv
_atom_site_adp_type
_atom_site_occupancy
_atom_site_symmetry_multiplicity
_atom_site_calc_flag
_atom_site_refinement_flags
C1 C 0.67074(17) 0.49076(16) 0.75872(14) 0.0240(3) Uani 1 1 d .
C2 C 0.65547(17) 0.64540(16) 0.79498(15) 0.0261(3) Uani 1 1 d .
H2 H 0.7189 0.6721 0.8512 0.031 Uiso 1 1 calc R
C3 C 0.53156(18) 0.75119(17) 0.73405(15) 0.0301(4) Uani 1 1 d .
H3 H 0.4955 0.8619 0.7425 0.036 Uiso 1 1 calc R
C4 C 0.46985(19) 0.66595(17) 0.65840(15) 0.0305(4) Uani 1 1 d .
H4 H 0.3843 0.7091 0.6070 0.037 Uiso 1 1 calc R
C5 C 0.55559(18) 0.50604(17) 0.67133(14) 0.0275(3) Uani 1 1 d .
H5 H 0.5396 0.4225 0.6291 0.033 Uiso 1 1 calc R
C6 C 0.83391(19) 0.35212(19) 0.96699(15) 0.0269(3) Uani 1 1 d .
C7 C 0.74309(18) 0.14974(16) 0.80298(15) 0.0272(3) Uani 1 1 d .
C8 C 0.7742(2) 0.08007(18) 0.66566(16) 0.0335(4) Uani 1 1 d .
H8A H 0.9042 0.0362 0.6270 0.050 Uiso 1 1 calc R
H8B H 0.7178 0.1620 0.6110 0.050 Uiso 1 1 calc R
H8C H 0.7205 -0.0027 0.6708 0.050 Uiso 1 1 calc R
C9 C 0.8382(2) 0.02139(18) 0.88696(17) 0.0356(4) Uani 1 1 d .
H9A H 0.7950 -0.0674 0.8865 0.053 Uiso 1 1 calc R
H9B H 0.8110 0.0634 0.9771 0.053 Uiso 1 1 calc R
H9C H 0.9690 -0.0133 0.8506 0.053 Uiso 1 1 calc R
C10 C 0.53949(18) 0.20354(18) 0.86695(16) 0.0304(3) Uani 1 1 d .
H10A H 0.4730 0.2736 0.8093 0.046 Uiso 1 1 calc R
H10B H 0.5161 0.2590 0.9512 0.046 Uiso 1 1 calc R
H10C H 0.4998 0.1123 0.8811 0.046 Uiso 1 1 calc R
C11 C 1.04492(17) 0.28647(17) 0.68366(14) 0.0268(3) Uani 1 1 d .
C12 C 1.18754(19) 0.12992(18) 0.69933(17) 0.0360(4) Uani 1 1 d .
H12A H 1.1519 0.0438 0.6745 0.054 Uiso 1 1 calc R
H12B H 1.1970 0.1220 0.7908 0.054 Uiso 1 1 calc R
H12C H 1.3047 0.1241 0.6427 0.054 Uiso 1 1 calc R
C13 C 1.02287(19) 0.29889(18) 0.54237(15) 0.0311(4) Uani 1 1 d .
H13A H 1.1363 0.2987 0.4834 0.047 Uiso 1 1 calc R
H13B H 0.9263 0.3962 0.5351 0.047 Uiso 1 1 calc R
H13C H 0.9919 0.2097 0.5183 0.047 Uiso 1 1 calc R
C14 C 1.11250(18) 0.41854(18) 0.71350(16) 0.0302(3) Uani 1 1 d .
H14A H 1.1362 0.4082 0.8013 0.045 Uiso 1 1 calc R
H14B H 1.0203 0.5199 0.7095 0.045 Uiso 1 1 calc R
H14C H 1.2241 0.4115 0.6487 0.045 Uiso 1 1 calc R
Li1 Li 0.3871(3) 0.6157(3) 0.8706(3) 0.0303(6) Uani 1 1 d .
P1 P 0.82424(5) 0.31988(4) 0.80755(4) 0.02291(11) Uani 1 1 d .
H6A H 0.931(2) 0.273(2) 0.9860(17) 0.039(5) Uiso 1 1 d .
H6B H 0.857(2) 0.4505(19) 0.9738(16) 0.033(4) Uiso 1 1 d .

loop_
_atom_site_aniso_label
_atom_site_aniso_U_11
_atom_site_aniso_U_22
_atom_site_aniso_U_33
_atom_site_aniso_U_23
_atom_site_aniso_U_13
_atom_site_aniso_U_12
C1 0.0190(6) 0.0288(7) 0.0212(8) -0.0032(6) 0.0000(5) -0.0068(6)
C2 0.0215(6) 0.0290(7) 0.0267(8) -0.0018(6) -0.0007(6) -0.0099(6)
C3 0.0257(7) 0.0261(7) 0.0322(9) 0.0024(6) 0.0017(6) -0.0063(6)
C4 0.0250(7) 0.0367(8) 0.0240(8) 0.0042(7) -0.0034(6) -0.0046(6)
C5 0.0230(7) 0.0334(8) 0.0238(8) -0.0042(6) -0.0022(6) -0.0081(6)
C6 0.0227(7) 0.0306(8) 0.0267(8) -0.0001(6) -0.0043(6) -0.0088(6)
C7 0.0277(7) 0.0271(7) 0.0267(8) -0.0007(6) -0.0035(6) -0.0107(6)
C8 0.0348(8) 0.0309(8) 0.0340(9) -0.0050(7) -0.0003(7) -0.0147(7)
C9 0.0362(8) 0.0299(8) 0.0412(10) 0.0064(7) -0.0079(7) -0.0127(7)
C10 0.0277(7) 0.0367(8) 0.0292(9) -0.0026(7) -0.0024(6) -0.0165(6)
C11 0.0197(6) 0.0296(7) 0.0269(8) -0.0006(6) 0.0008(6) -0.0072(6)
C12 0.0227(7) 0.0351(8) 0.0408(10) 0.0013(7) 0.0014(6) -0.0033(6)
C13 0.0281(7) 0.0340(8) 0.0274(9) -0.0040(7) 0.0029(6) -0.0114(6)
C14 0.0212(7) 0.0386(8) 0.0310(9) 0.0013(7) -0.0019(6) -0.0129(6)
Li1 0.0239(11) 0.0351(13) 0.0278(14) 0.0005(11) -0.0018(10) -0.0075(10)
P1 0.01871(17) 0.02524(19) 0.0228(2) -0.00157(15) -0.00160(14) -0.00678(14)

loop_
_atom_type_symbol
_atom_type_description
_atom_type_scat_dispersion_real
_atom_type_scat_dispersion_imag
_atom_type_scat_source
C C 0.0033 0.0016 'International Tables Vol C Tables 4.2.6.8 and 6.1.1.4'
H H 0.0000 0.0000 'International Tables Vol C Tables 4.2.6.8 and 6.1.1.4'
Li Li -0.0003 0.0001 'International Tables Vol C Tables 4.2.6.8 and 6.1.1.4'
P P 0.1023 0.0942 'International Tables Vol C Tables 4.2.6.8 and 6.1.1.4'

loop_
_geom_angle_atom_site_label_1
_geom_angle_atom_site_label_2
_geom_angle_atom_site_label_3
_geom_angle
_geom_angle_site_symmetry_1
_geom_angle_site_symmetry_3
C5 C1 C2 106.46(13) . .
C5 C1 P1 129.94(11) . .
C2 C1 P1 123.37(11) . .
C5 C1 Li1 72.53(10) . .
C2 C1 Li1 71.08(10) . .
P1 C1 Li1 125.51(10) . .
C3 C2 C1 108.62(13) . .
C3 C2 Li1 72.01(10) . .
C1 C2 Li1 71.77(10) . .
C3 C2 H2 125.7 . .
C1 C2 H2 125.7 . .
Li1 C2 H2 122.2 . .
C2 C3 C4 108.21(13) . .
C2 C3 Li1 71.55(10) . .
C4 C3 Li1 72.43(11) . .
C2 C3 H3 125.9 . .
C4 C3 H3 125.9 . .
Li1 C3 H3 121.8 . .
C3 C4 C5 108.53(13) . .
C3 C4 Li1 71.26(11) . .
C5 C4 Li1 72.41(11) . .
C3 C4 H4 125.7 . .
C5 C4 H4 125.7 . .
Li1 C4 H4 122.3 . .
C4 C5 C1 108.16(13) . .
C4 C5 Li1 71.40(11) . .
C1 C5 Li1 70.63(10) . .
C4 C5 H5 125.9 . .
C1 C5 H5 125.9 . .
Li1 C5 H5 123.7 . .
P1 C6 Li1 123.28(11) . 2_667
P1 C6 H6A 108.7(10) . .
Li1 C6 H6A 107.1(11) 2_667 .
P1 C6 H6B 109.2(10) . .
Li1 C6 H6B 100.4(9) 2_667 .
H6A C6 H6B 106.9(14) . .
C8 C7 C10 108.67(12) . .
C8 C7 C9 109.12(12) . .
C10 C7 C9 107.23(13) . .
C8 C7 P1 114.31(11) . .
C10 C7 P1 108.45(10) . .
C9 C7 P1 108.83(10) . .
C7 C8 H8A 109.5 . .
C7 C8 H8B 109.5 . .
H8A C8 H8B 109.5 . .
C7 C8 H8C 109.5 . .
H8A C8 H8C 109.5 . .
H8B C8 H8C 109.5 . .
C7 C9 H9A 109.5 . .
C7 C9 H9B 109.5 . .
H9A C9 H9B 109.5 . .
C7 C9 H9C 109.5 . .
H9A C9 H9C 109.5 . .
H9B C9 H9C 109.5 . .
C7 C10 H10A 109.5 . .
C7 C10 H10B 109.5 . .
H10A C10 H10B 109.5 . .
C7 C10 H10C 109.5 . .
H10A C10 H10C 109.5 . .
H10B C10 H10C 109.5 . .
C13 C11 C12 110.37(12) . .
C13 C11 C14 108.07(13) . .
C12 C11 C14 107.91(12) . .
C13 C11 P1 112.74(10) . .
C12 C11 P1 112.04(10) . .
C14 C11 P1 105.39(9) . .
C11 C12 H12A 109.5 . .
C11 C12 H12B 109.5 . .
H12A C12 H12B 109.5 . .
C11 C12 H12C 109.5 . .
H12A C12 H12C 109.5 . .
H12B C12 H12C 109.5 . .
C11 C13 H13A 109.5 . .
C11 C13 H13B 109.5 . .
H13A C13 H13B 109.5 . .
C11 C13 H13C 109.5 . .
H13A C13 H13C 109.5 . .
H13B C13 H13C 109.5 . .
C11 C14 H14A 109.5 . .
C11 C14 H14B 109.5 . .
H14A C14 H14B 109.5 . .
C11 C14 H14C 109.5 . .
H14A C14 H14C 109.5 . .
H14B C14 H14C 109.5 . .
C6 Li1 C2 145.94(14) 2_667 .
C6 Li1 C3 141.21(14) 2_667 .
C2 Li1 C3 36.44(7) . .
C6 Li1 C1 152.85(15) 2_667 .
C2 Li1 C1 37.15(6) . .
C3 Li1 C1 61.57(8) . .
C6 Li1 C4 144.68(14) 2_667 .
C2 Li1 C4 60.68(8) . .
C3 Li1 C4 36.31(7) . .
C1 Li1 C4 61.27(8) . .
C6 Li1 C5 152.36(14) 2_667 .
C2 Li1 C5 60.97(8) . .
C3 Li1 C5 60.68(8) . .
C1 Li1 C5 36.84(6) . .
C4 Li1 C5 36.19(7) . .
C6 P1 C1 108.82(7) . .
C6 P1 C7 108.36(7) . .
C1 P1 C7 110.14(7) . .
C6 P1 C11 113.91(7) . .
C1 P1 C11 104.88(7) . .
C7 P1 C11 110.66(7) . .

loop_
_geom_bond_atom_site_label_1
_geom_bond_atom_site_label_2
_geom_bond_distance
_geom_bond_site_symmetry_2
C1 C5 1.424(2) .
C1 C2 1.425(2) .
C1 P1 1.7819(14) .
C1 Li1 2.242(2) .
C2 C3 1.398(2) .
C2 Li1 2.232(3) .
C2 H2 0.9500 .
C3 C4 1.400(2) .
C3 Li1 2.238(3) .
C3 H3 0.9500 .
C4 C5 1.404(2) .
C4 Li1 2.254(3) .
C4 H4 0.9500 .
C5 Li1 2.266(3) .
C5 H5 0.9500 .
C6 P1 1.7336(16) .
C6 Li1 2.112(3) 2_667
C6 H6A 0.929(17) .
C6 H6B 0.981(17) .
C7 C8 1.526(2) .
C7 C10 1.5392(19) .
C7 C9 1.544(2) .
C7 P1 1.8752(15) .
C8 H8A 0.9800 .
C8 H8B 0.9800 .
C8 H8C 0.9800 .
C9 H9A 0.9800 .
C9 H9B 0.9800 .
C9 H9C 0.9800 .
C10 H10A 0.9800 .
C10 H10B 0.9800 .
C10 H10C 0.9800 .
C11 C13 1.532(2) .
C11 C12 1.536(2) .
C11 C14 1.541(2) .
C11 P1 1.8855(14) .
C12 H12A 0.9800 .
C12 H12B 0.9800 .
C12 H12C 0.9800 .
C13 H13A 0.9800 .
C13 H13B 0.9800 .
C13 H13C 0.9800 .
C14 H14A 0.9800 .
C14 H14B 0.9800 .
C14 H14C 0.9800 .
Li1 C6 2.112(3) 2_667

loop_
_geom_torsion_atom_site_label_1
_geom_torsion_atom_site_label_2
_geom_torsion_atom_site_label_3
_geom_torsion_atom_site_label_4
_geom_torsion
_geom_torsion_site_symmetry_1
_geom_torsion_site_symmetry_4
C5 C1 C2 C3 1.40(15) . .
P1 C1 C2 C3 176.37(10) . .
Li1 C1 C2 C3 -63.00(12) . .
C5 C1 C2 Li1 64.40(11) . .
P1 C1 C2 Li1 -120.63(13) . .
C1 C2 C3 C4 -0.75(16) . .
Li1 C2 C3 C4 -63.59(12) . .
C1 C2 C3 Li1 62.84(12) . .
C2 C3 C4 C5 -0.21(16) . .
Li1 C3 C4 C5 -63.23(12) . .
C2 C3 C4 Li1 63.02(12) . .
C3 C4 C5 C1 1.09(16) . .
Li1 C4 C5 C1 -61.41(12) . .
C3 C4 C5 Li1 62.50(12) . .
C2 C1 C5 C4 -1.53(15) . .
P1 C1 C5 C4 -176.04(11) . .
Li1 C1 C5 C4 61.90(12) . .
C2 C1 C5 Li1 -63.42(11) . .
P1 C1 C5 Li1 122.06(14) . .
C3 C2 Li1 C6 -109.9(3) . 2_667
C1 C2 Li1 C6 132.7(3) . 2_667
C1 C2 Li1 C3 -117.41(13) . .
C3 C2 Li1 C1 117.41(13) . .
C3 C2 Li1 C4 37.30(9) . .
C1 C2 Li1 C4 -80.11(10) . .
C3 C2 Li1 C5 78.98(10) . .
C1 C2 Li1 C5 -38.44(9) . .
C2 C3 Li1 C6 122.8(2) . 2_667
C4 C3 Li1 C6 -120.4(2) . 2_667
C4 C3 Li1 C2 116.82(12) . .
C2 C3 Li1 C1 -37.56(9) . .
C4 C3 Li1 C1 79.26(10) . .
C2 C3 Li1 C4 -116.82(12) . .
C2 C3 Li1 C5 -79.85(10) . .
C4 C3 Li1 C5 36.97(8) . .
C5 C1 Li1 C6 129.4(3) . 2_667
C2 C1 Li1 C6 -115.6(3) . 2_667
P1 C1 Li1 C6 2.4(4) . 2_667
C5 C1 Li1 C2 -114.95(13) . .
P1 C1 Li1 C2 118.02(14) . .
C5 C1 Li1 C3 -78.11(10) . .
C2 C1 Li1 C3 36.84(9) . .
P1 C1 Li1 C3 154.86(11) . .
C5 C1 Li1 C4 -36.55(9) . .
C2 C1 Li1 C4 78.40(10) . .
P1 C1 Li1 C4 -163.58(11) . .
C2 C1 Li1 C5 114.95(13) . .
P1 C1 Li1 C5 -127.03(14) . .
C3 C4 Li1 C6 110.9(3) . 2_667
C5 C4 Li1 C6 -131.8(3) . 2_667
C3 C4 Li1 C2 -37.44(8) . .
C5 C4 Li1 C2 79.92(10) . .
C5 C4 Li1 C3 117.36(12) . .
C3 C4 Li1 C1 -80.16(9) . .
C5 C4 Li1 C1 37.20(9) . .
C3 C4 Li1 C5 -117.36(12) . .
C4 C5 Li1 C6 111.6(3) . 2_667
C1 C5 Li1 C6 -130.5(3) . 2_667
C4 C5 Li1 C2 -79.06(10) . .
C1 C5 Li1 C2 38.77(9) . .
C4 C5 Li1 C3 -37.10(9) . .
C1 C5 Li1 C3 80.73(10) . .
C4 C5 Li1 C1 -117.83(13) . .
C1 C5 Li1 C4 117.83(13) . .
Li1 C6 P1 C1 65.93(14) 2_667 .
Li1 C6 P1 C7 -53.83(14) 2_667 .
Li1 C6 P1 C11 -177.47(12) 2_667 .
C5 C1 P1 C6 -148.29(13) . .
C2 C1 P1 C6 38.01(14) . .
Li1 C1 P1 C6 -51.59(13) . .
C5 C1 P1 C7 -29.64(15) . .
C2 C1 P1 C7 156.66(11) . .
Li1 C1 P1 C7 67.06(13) . .
C5 C1 P1 C11 89.46(14) . .
C2 C1 P1 C11 -84.24(13) . .
Li1 C1 P1 C11 -173.84(11) . .
C8 C7 P1 C6 -164.68(10) . .
C10 C7 P1 C6 73.92(12) . .
C9 C7 P1 C6 -42.41(12) . .
C8 C7 P1 C1 76.39(11) . .
C10 C7 P1 C1 -45.01(12) . .
C9 C7 P1 C1 -161.34(10) . .
C8 C7 P1 C11 -39.11(12) . .
C10 C7 P1 C11 -160.51(10) . .
C9 C7 P1 C11 83.15(12) . .
C13 C11 P1 C6 -165.73(10) . .
C12 C11 P1 C6 69.04(13) . .
C14 C11 P1 C6 -48.06(12) . .
C13 C11 P1 C1 -46.85(12) . .
C12 C11 P1 C1 -172.08(11) . .
C14 C11 P1 C1 70.81(11) . .
C13 C11 P1 C7 71.89(12) . .
C12 C11 P1 C7 -53.34(13) . .
C14 C11 P1 C7 -170.44(10) . .
